data_4024137
loop_
_publ_author_name
'Claudia L. Molina'
'Chun P. Chow'
'Kenneth J. Shea'

_publ_section_title
;
 Intramolecular N-Acylazo Diels-Alder Reaction: Regio- and
 Stereoselective Synthesis of Bridgehead Bicyclic 1,2-Diazines
;
_journal_name_full 'Journal of Organic Chemistry'
_journal_page_first 6816
_journal_page_last 6823
_journal_paper_doi 10.1021/jo070978f
_journal_volume 72
_journal_year 2007
_chemical_formula_sum 'C14 H16 N2 O'
_chemical_formula_weight 228.29
_chemical_name_systematic
; 
 ? 
;
_space_group_IT_number 14
_symmetry_cell_setting monoclinic
_symmetry_space_group_name_Hall '-P 2ybc'
_symmetry_space_group_name_H-M 'P 1 21/c 1'
_atom_sites_solution_hydrogens difmap
_atom_sites_solution_primary direct
_atom_sites_solution_secondary difmap
_audit_creation_method SHELXTL
_cell_angle_alpha 90.00
_cell_angle_beta 90.8100(10)
_cell_angle_gamma 90.00
_cell_formula_units_Z 4
_cell_length_a 9.1592(4)
_cell_length_b 10.4770(4)
_cell_length_c 12.3420(5)
_cell_measurement_temperature 163(2)
_cell_volume 1184.23(8)
_computing_cell_refinement 'Bruker SMART/SAINT'
_computing_data_collection 'Bruker SMART'
_computing_data_reduction 'Bruker SHELXTL'
_computing_molecular_graphics 'Bruker SHELXTL'
_computing_publication_material 'Bruker SHELXTL'
_computing_structure_refinement 'Bruker SHELXTL'
_computing_structure_solution 'Bruker SHELXTL'
_diffrn_ambient_temperature 163(2)
_diffrn_measured_fraction_theta_full 0.970
_diffrn_measured_fraction_theta_max 0.970
_diffrn_measurement_device_type 'CCD area detector'
_diffrn_measurement_method 'omega scans'
_diffrn_radiation_monochromator graphite
_diffrn_radiation_source 'sealed tube'
_diffrn_radiation_type MoK\a
_diffrn_radiation_wavelength 0.71073
_diffrn_reflns_av_R_equivalents 0.0224
_diffrn_reflns_av_sigmaI/netI 0.0171
_diffrn_reflns_limit_h_max 11
_diffrn_reflns_limit_h_min -12
_diffrn_reflns_limit_k_max 13
_diffrn_reflns_limit_k_min -13
_diffrn_reflns_limit_l_max 15
_diffrn_reflns_limit_l_min -16
_diffrn_reflns_number 12061
_diffrn_reflns_theta_full 28.27
_diffrn_reflns_theta_max 28.27
_diffrn_reflns_theta_min 2.22
_diffrn_standards_decay_% '< 1.0'
_diffrn_standards_interval_count 'initial 50 frames recollected'
_diffrn_standards_number '50 frames'
_exptl_absorpt_coefficient_mu 0.082
_exptl_absorpt_correction_T_max 0.9782
_exptl_absorpt_correction_T_min 0.9672
_exptl_absorpt_correction_type none
_exptl_crystal_colour colorless
_exptl_crystal_density_diffrn 1.280
_exptl_crystal_density_meas ?
_exptl_crystal_density_method 'not measured'
_exptl_crystal_description plate
_exptl_crystal_F_000 488
_exptl_crystal_size_max 0.41
_exptl_crystal_size_mid 0.36
_exptl_crystal_size_min 0.27
_refine_diff_density_max 0.261
_refine_diff_density_min -0.157
_refine_diff_density_rms 0.034
_refine_ls_extinction_coef 0.011(2)
_refine_ls_extinction_expression Fc^*^=kFc[1+0.001xFc^2^\l^3^/sin(2\q)]^-1/4^
_refine_ls_extinction_method SHELXTL
_refine_ls_goodness_of_fit_ref 1.023
_refine_ls_hydrogen_treatment refall
_refine_ls_matrix_type full
_refine_ls_number_parameters 219
_refine_ls_number_reflns 2851
_refine_ls_number_restraints 0
_refine_ls_restrained_S_all 1.023
_refine_ls_R_factor_all 0.0401
_refine_ls_R_factor_gt 0.0347
_refine_ls_shift/su_max 0.000
_refine_ls_shift/su_mean 0.000
_refine_ls_structure_factor_coef Fsqd
_refine_ls_weighting_details 'calc w=1/[\s^2^(Fo^2^)+(0.0412P)^2^+0.3636P] where P=(Fo^2^+2Fc^2^)/3'
_refine_ls_weighting_scheme calc
_refine_ls_wR_factor_gt 0.0861
_refine_ls_wR_factor_ref 0.0905
_reflns_number_gt 2510
_reflns_number_total 2851
_reflns_threshold_expression >2sigma(I)
_cod_data_source_file jo070978f-File001.cif
_cod_data_source_block kjs11
_cod_depositor_comments
;
The following automatic conversions were performed:
'_symmetry_cell_setting' value 'Monoclinic' changed to 'monoclinic'
according to '/home/saulius/struct/CIF-dictionaries/cif_core.dic'
dictionary named 'cif_core.dic' version 2.4.1 from 2010-06-29.

Automatic conversion script
Id: cif_fix_enum 1527 2010-12-29 10:47:43Z saulius 

The following automatic conversions were performed:

'_exptl_crystal_density_meas' value 'none' was changed to '?' - the
value is perceived as not measured.

Automatic conversion script
Id: cif_fix_values 3008 2015-01-20 13:52:24Z robertas 
;
_cod_original_sg_symbol_H-M 'P 21/c'
_cod_database_code 4024137

loop_
_symmetry_equiv_pos_as_xyz
'x, y, z'
'-x, y+1/2, -z+1/2'
'-x, -y, -z'
'x, -y-1/2, z-1/2'

loop_
_atom_site_label
_atom_site_type_symbol
_atom_site_fract_x
_atom_site_fract_y
_atom_site_fract_z
_atom_site_U_iso_or_equiv
_atom_site_adp_type
_atom_site_occupancy
_atom_site_symmetry_multiplicity
_atom_site_calc_flag
_atom_site_refinement_flags
_atom_site_disorder_assembly
_atom_site_disorder_group
O1 O 0.40641(8) 0.94739(7) 0.22391(6) 0.03027(19) Uani 1 1 d . . .
N1 N 0.58092(9) 0.80063(8) 0.18230(6) 0.02155(19) Uani 1 1 d . . .
C2 C 0.43783(11) 0.83726(9) 0.20355(7) 0.0217(2) Uani 1 1 d . . .
C3 C 0.32228(12) 0.73239(10) 0.20004(8) 0.0255(2) Uani 1 1 d . . .
C4 C 0.25909(12) 0.71275(10) 0.08440(9) 0.0279(2) Uani 1 1 d . . .
C5 C 0.36403(14) 0.65399(11) 0.00133(9) 0.0326(3) Uani 1 1 d . . .
C6 C 0.51030(12) 0.71686(10) 0.01364(8) 0.0272(2) Uani 1 1 d . . .
C7 C 0.55304(12) 0.82524(10) -0.03292(8) 0.0274(2) Uani 1 1 d . . .
C8 C 0.67975(12) 0.89528(10) 0.01790(8) 0.0263(2) Uani 1 1 d . . .
N9 N 0.66803(9) 0.90034(8) 0.13955(7) 0.02210(19) Uani 1 1 d . . .
C10 C 0.59488(12) 0.68402(10) 0.11528(9) 0.0270(2) Uani 1 1 d . . .
C11 C 0.79862(10) 0.92085(9) 0.19916(8) 0.0229(2) Uani 1 1 d . . .
C12 C 0.91158(12) 0.99372(11) 0.15520(10) 0.0320(2) Uani 1 1 d . . .
C13 C 1.03693(13) 1.01917(12) 0.21619(11) 0.0372(3) Uani 1 1 d . . .
C14 C 1.05289(12) 0.97299(11) 0.32054(11) 0.0355(3) Uani 1 1 d . . .
C15 C 0.94115(13) 0.90168(11) 0.36468(10) 0.0335(3) Uani 1 1 d . . .
C16 C 0.81452(12) 0.87577(10) 0.30531(9) 0.0272(2) Uani 1 1 d . . .
H3A H 0.3618(15) 0.6515(13) 0.2296(11) 0.034(3) Uiso 1 1 d . . .
H3B H 0.2429(14) 0.7611(13) 0.2459(11) 0.031(3) Uiso 1 1 d . . .
H4A H 0.2234(14) 0.7988(13) 0.0574(11) 0.031(3) Uiso 1 1 d . . .
H4B H 0.1715(15) 0.6577(14) 0.0896(11) 0.037(3) Uiso 1 1 d . . .
H5A H 0.3717(16) 0.5593(14) 0.0162(12) 0.042(4) Uiso 1 1 d . . .
H5B H 0.3211(16) 0.6661(14) -0.0722(13) 0.043(4) Uiso 1 1 d . . .
H7 H 0.5003(15) 0.8665(13) -0.0922(11) 0.035(3) Uiso 1 1 d . . .
H8A H 0.6852(13) 0.9833(12) -0.0098(10) 0.026(3) Uiso 1 1 d . . .
H8B H 0.7747(15) 0.8514(13) 0.0002(11) 0.033(3) Uiso 1 1 d . . .
H10A H 0.7005(15) 0.6724(12) 0.1019(10) 0.030(3) Uiso 1 1 d . . .
H10B H 0.5589(14) 0.6104(13) 0.1537(11) 0.031(3) Uiso 1 1 d . . .
H12 H 0.9011(15) 1.0287(14) 0.0831(12) 0.041(4) Uiso 1 1 d . . .
H13 H 1.1142(17) 1.0694(15) 0.1848(13) 0.049(4) Uiso 1 1 d . . .
H14 H 1.1417(17) 0.9894(14) 0.3628(12) 0.043(4) Uiso 1 1 d . . .
H15 H 0.9508(17) 0.8694(15) 0.4381(13) 0.047(4) Uiso 1 1 d . . .
H16 H 0.7370(14) 0.8264(13) 0.3361(11) 0.031(3) Uiso 1 1 d . . .

loop_
_atom_site_aniso_label
_atom_site_aniso_U_11
_atom_site_aniso_U_22
_atom_site_aniso_U_33
_atom_site_aniso_U_23
_atom_site_aniso_U_13
_atom_site_aniso_U_12
O1 0.0294(4) 0.0277(4) 0.0340(4) -0.0109(3) 0.0096(3) -0.0050(3)
N1 0.0237(4) 0.0209(4) 0.0200(4) 0.0042(3) 0.0004(3) -0.0033(3)
C2 0.0248(5) 0.0260(5) 0.0143(4) -0.0018(3) 0.0013(3) -0.0054(4)
C3 0.0271(5) 0.0273(5) 0.0220(5) -0.0009(4) 0.0014(4) -0.0078(4)
C4 0.0302(5) 0.0266(5) 0.0269(5) -0.0004(4) -0.0054(4) -0.0066(4)
C5 0.0459(7) 0.0282(5) 0.0235(5) -0.0058(4) -0.0020(4) -0.0073(5)
C6 0.0371(6) 0.0228(5) 0.0217(5) -0.0061(4) 0.0045(4) 0.0033(4)
C7 0.0356(6) 0.0284(5) 0.0181(4) -0.0010(4) 0.0033(4) 0.0031(4)
C8 0.0306(5) 0.0262(5) 0.0222(5) 0.0050(4) 0.0068(4) 0.0015(4)
N9 0.0224(4) 0.0229(4) 0.0211(4) 0.0051(3) 0.0029(3) -0.0019(3)
C10 0.0313(6) 0.0187(5) 0.0312(5) 0.0034(4) 0.0030(4) 0.0041(4)
C11 0.0202(5) 0.0194(4) 0.0293(5) 0.0001(4) 0.0032(4) 0.0026(3)
C12 0.0256(5) 0.0324(6) 0.0382(6) 0.0063(5) 0.0061(4) -0.0018(4)
C13 0.0231(5) 0.0351(6) 0.0537(7) 0.0016(5) 0.0066(5) -0.0051(4)
C14 0.0218(5) 0.0325(6) 0.0521(7) -0.0056(5) -0.0047(5) -0.0006(4)
C15 0.0311(6) 0.0328(6) 0.0364(6) -0.0002(5) -0.0062(5) -0.0019(4)
C16 0.0251(5) 0.0274(5) 0.0290(5) 0.0011(4) -0.0005(4) -0.0035(4)

loop_
_atom_type_symbol
_atom_type_description
_atom_type_scat_dispersion_real
_atom_type_scat_dispersion_imag
_atom_type_scat_source
C C 0.0033 0.0016 'International Tables Vol C Tables 4.2.6.8 and 6.1.1.4'
H H 0.0000 0.0000 'International Tables Vol C Tables 4.2.6.8 and 6.1.1.4'
N N 0.0061 0.0033 'International Tables Vol C Tables 4.2.6.8 and 6.1.1.4'
O O 0.0106 0.0060 'International Tables Vol C Tables 4.2.6.8 and 6.1.1.4'

loop_
_geom_angle_atom_site_label_1
_geom_angle_atom_site_label_2
_geom_angle_atom_site_label_3
_geom_angle
_geom_angle_site_symmetry_1
_geom_angle_site_symmetry_3
_geom_angle_publ_flag
C2 N1 N9 113.69(8) . . ?
C2 N1 C10 114.88(8) . . ?
N9 N1 C10 110.22(8) . . ?
O1 C2 N1 121.73(9) . . ?
O1 C2 C3 121.53(9) . . ?
N1 C2 C3 116.74(9) . . ?
C2 C3 C4 111.87(8) . . ?
C5 C4 C3 115.97(9) . . ?
C6 C5 C4 108.75(8) . . ?
C7 C6 C5 126.71(10) . . ?
C7 C6 C10 113.77(10) . . ?
C5 C6 C10 115.66(9) . . ?
C6 C7 C8 117.75(10) . . ?
C7 C8 N9 111.55(8) . . ?
C11 N9 N1 113.23(7) . . ?
C11 N9 C8 116.91(8) . . ?
N1 N9 C8 113.09(8) . . ?
N1 C10 C6 103.26(8) . . ?
C16 C11 C12 118.63(10) . . ?
C16 C11 N9 120.87(9) . . ?
C12 C11 N9 120.39(9) . . ?
C13 C12 C11 120.24(11) . . ?
C14 C13 C12 120.89(11) . . ?
C13 C14 C15 119.12(11) . . ?
C14 C15 C16 120.91(11) . . ?
C15 C16 C11 120.20(10) . . ?

loop_
_geom_bond_atom_site_label_1
_geom_bond_atom_site_label_2
_geom_bond_distance
_geom_bond_site_symmetry_2
_geom_bond_publ_flag
O1 C2 1.2163(12) . ?
N1 C2 1.3941(13) . ?
N1 N9 1.4207(11) . ?
N1 C10 1.4819(13) . ?
C2 C3 1.5258(13) . ?
C3 C4 1.5462(14) . ?
C4 C5 1.5433(16) . ?
C5 C6 1.4987(16) . ?
C6 C7 1.3339(15) . ?
C6 C10 1.5048(15) . ?
C7 C8 1.5027(15) . ?
C8 N9 1.5077(12) . ?
N9 C11 1.4119(13) . ?
C11 C16 1.3983(14) . ?
C11 C12 1.4013(14) . ?
C12 C13 1.3897(17) . ?
C13 C14 1.3815(19) . ?
C14 C15 1.3850(17) . ?
C15 C16 1.3899(15) . ?

loop_
_geom_torsion_atom_site_label_1
_geom_torsion_atom_site_label_2
_geom_torsion_atom_site_label_3
_geom_torsion_atom_site_label_4
_geom_torsion
_geom_torsion_site_symmetry_1
_geom_torsion_site_symmetry_2
_geom_torsion_site_symmetry_3
_geom_torsion_site_symmetry_4
_geom_torsion_publ_flag
N9 N1 C2 O1 -26.60(13) . . . . ?
C10 N1 C2 O1 -154.89(9) . . . . ?
N9 N1 C2 C3 153.40(8) . . . . ?
C10 N1 C2 C3 25.11(12) . . . . ?
O1 C2 C3 C4 92.58(12) . . . . ?
N1 C2 C3 C4 -87.42(11) . . . . ?
C2 C3 C4 C5 69.28(12) . . . . ?
C3 C4 C5 C6 -43.72(13) . . . . ?
C4 C5 C6 C7 -85.75(13) . . . . ?
C4 C5 C6 C10 70.58(12) . . . . ?
C5 C6 C7 C8 159.07(10) . . . . ?
C10 C6 C7 C8 2.35(14) . . . . ?
C6 C7 C8 N9 -43.65(13) . . . . ?
C2 N1 N9 C11 125.89(9) . . . . ?
C10 N1 N9 C11 -103.47(9) . . . . ?
C2 N1 N9 C8 -98.18(9) . . . . ?
C10 N1 N9 C8 32.46(11) . . . . ?
C7 C8 N9 C11 158.03(9) . . . . ?
C7 C8 N9 N1 23.82(11) . . . . ?
C2 N1 C10 C6 57.32(10) . . . . ?
N9 N1 C10 C6 -72.69(10) . . . . ?
C7 C6 C10 N1 53.84(11) . . . . ?
C5 C6 C10 N1 -105.58(10) . . . . ?
N1 N9 C11 C16 -18.69(13) . . . . ?
C8 N9 C11 C16 -152.84(9) . . . . ?
N1 N9 C11 C12 165.24(9) . . . . ?
C8 N9 C11 C12 31.09(13) . . . . ?
C16 C11 C12 C13 0.56(16) . . . . ?
N9 C11 C12 C13 176.72(10) . . . . ?
C11 C12 C13 C14 0.28(18) . . . . ?
C12 C13 C14 C15 -0.73(19) . . . . ?
C13 C14 C15 C16 0.34(18) . . . . ?
C14 C15 C16 C11 0.51(17) . . . . ?
C12 C11 C16 C15 -0.95(16) . . . . ?
N9 C11 C16 C15 -177.09(10) . . . . ?

loop_
_cod_related_entry_id
_cod_related_entry_database
_cod_related_entry_code
1 ChemSpider 30658840
